data_7160633
loop_
_publ_author_name
'Liang, Jun-Ting'
'Xu, Zichen'
'Xie, Yong-Bin'
'Chen, Wen-Tao'
'He, Yu-Tao'
'Hu, Ya-Jian'

_publ_section_title
;
 Asymmetric synthesis and biological evaluation of ottensinin and its
 analogues.
;
_journal_issue 30
_journal_name_full 'Organic &amp; biomolecular chemistry'
_journal_page_first 7120
_journal_page_last 7123
_journal_paper_doi 10.1039/d5ob01028d
_journal_volume 23
_journal_year 2025
_chemical_absolute_configuration ad
_chemical_formula_moiety 'C22 H30 O3 S2'
_chemical_formula_sum 'C22 H30 O3 S2'
_chemical_formula_weight 406.58
_space_group_crystal_system monoclinic
_space_group_IT_number 4
_space_group_name_Hall 'P 2yb'
_space_group_name_H-M_alt 'P 1 21 1'
_atom_sites_solution_hydrogens mixed
_atom_sites_solution_primary dual
_audit_creation_date 2023-09-21
_audit_creation_method
;
Olex2 1.5-beta
(compiled 2022.04.07 svn.rca3783a0 for OlexSys, GUI svn.r6439)
;
_audit_update_record
;
2025-06-17 deposited with the CCDC.	2025-07-10 downloaded from the CCDC.
;
_cell_angle_alpha 90
_cell_angle_beta 95.857(3)
_cell_angle_gamma 90
_cell_formula_units_Z 2
_cell_length_a 7.0253(2)
_cell_length_b 7.5941(2)
_cell_length_c 20.2221(7)
_cell_measurement_reflns_used 5624
_cell_measurement_temperature 169.99(10)
_cell_measurement_theta_max 73.6890
_cell_measurement_theta_min 4.3560
_cell_volume 1073.23(6)
_computing_cell_refinement 'CrysAlisPro 1.171.38.43f (Rigaku OD, 2015)'
_computing_data_collection 'CrysAlisPro 1.171.38.43f (Rigaku OD, 2015)'
_computing_data_reduction 'CrysAlisPro 1.171.38.43f (Rigaku OD, 2015)'
_computing_molecular_graphics 'Olex2 1.5-beta (Dolomanov et al., 2009)'
_computing_publication_material 'Olex2 1.5-beta (Dolomanov et al., 2009)'
_computing_structure_refinement 'SHELXL 2018/3 (Sheldrick, 2015)'
_computing_structure_solution 'SHELXT  (Sheldrick, 2015)'
_diffrn_ambient_environment N~2~
_diffrn_ambient_temperature 169.99(10)
_diffrn_detector 'CCD plate'
_diffrn_detector_area_resol_mean 5.2684
_diffrn_detector_type AtlasS2
_diffrn_measured_fraction_theta_full 1.000
_diffrn_measured_fraction_theta_max 0.988
_diffrn_measurement_details
;
List of Runs (angles in degrees, time in seconds):

  # Type    Start    End  Width  t~exp~   \w     \q     \k     \f   Frames
#--------------------------------------------------------------------------
  1  \w    -63.00  -5.00   1.00    1.00    --  -40.73  38.00  90.00   58
  2  \w   -102.00 -16.00   1.00    1.00    --  -40.73 -38.00 -60.00   86
  3  \w     20.00 108.00   1.00    1.00    --   40.73  38.00 -90.00   88
  4  \w    -19.00  58.00   1.00    1.00    --   40.73 -57.00  90.00   77
  5  \w     55.00  95.00   1.00    1.00    --   40.73-133.00 -30.00   40
  6  \w     75.00 178.00   1.00    1.00    --  107.58  77.00  60.00  103
  7  \w     85.00 110.00   1.00    1.00    --  107.58 141.00 -57.00   25
  8  \w     45.00 108.00   1.00    1.00    --  107.58 -94.00 -90.00   63
  9  \w    111.00 139.00   1.00    1.00    --  107.58 -77.00-150.00   28
 10  \w     41.00  67.00   1.00    1.00    --  107.58 -77.00-150.00   26
 11  \w     95.00 175.00   1.00    1.00    --  107.58 125.00 150.00   80
 12  \w     60.00 108.00   1.00    1.00    --  107.58 -94.00-180.00   48
 13  \w    106.00 152.00   1.00    1.00    --  107.58 125.00 120.00   46
 14  \w     98.00 124.00   1.00    1.00    --  107.58 -45.00  30.00   26
 15  \w     36.00  74.00   1.00    1.00    --  107.58 -45.00  30.00   38
 16  \w     73.00 121.00   1.00    1.00    --  107.58-125.00 120.00   48
 17  \w     31.00 131.00   1.00    1.00    --  107.58 -30.00 120.00  100
 18  \w     95.00 121.00   1.00    1.00    --  107.58  45.00-180.00   26
 19  \w     97.00 151.00   1.00    1.00    --  107.58 125.00 -90.00   54
;
_diffrn_measurement_device 'four-circle diffractometer'
_diffrn_measurement_device_type 'SuperNova, Dual, Cu at zero, AtlasS2'
_diffrn_measurement_method '\w scans'
_diffrn_orient_matrix_type 'CrysAlisPro convention (1999,Acta A55,543-557)'
_diffrn_orient_matrix_UB_11 0.0006238000
_diffrn_orient_matrix_UB_12 0.2024628000
_diffrn_orient_matrix_UB_13 -0.0044808000
_diffrn_orient_matrix_UB_21 0.0318463000
_diffrn_orient_matrix_UB_22 0.0117933000
_diffrn_orient_matrix_UB_23 0.0763613000
_diffrn_orient_matrix_UB_31 0.2182594000
_diffrn_orient_matrix_UB_32 -0.0022093000
_diffrn_orient_matrix_UB_33 -0.0031553000
_diffrn_radiation_monochromator mirror
_diffrn_radiation_probe x-ray
_diffrn_radiation_type 'Cu K\a'
_diffrn_radiation_wavelength 1.54184
_diffrn_reflns_av_R_equivalents 0.0470
_diffrn_reflns_av_unetI/netI 0.0482
_diffrn_reflns_Laue_measured_fraction_full 1.000
_diffrn_reflns_Laue_measured_fraction_max 0.988
_diffrn_reflns_limit_h_max 8
_diffrn_reflns_limit_h_min -7
_diffrn_reflns_limit_k_max 9
_diffrn_reflns_limit_k_min -9
_diffrn_reflns_limit_l_max 21
_diffrn_reflns_limit_l_min -25
_diffrn_reflns_number 6701
_diffrn_reflns_point_group_measured_fraction_full 0.948
_diffrn_reflns_point_group_measured_fraction_max 0.917
_diffrn_reflns_theta_full 67.684
_diffrn_reflns_theta_max 73.573
_diffrn_reflns_theta_min 2.196
_diffrn_source 'micro-focus sealed X-ray tube'
_diffrn_source_type 'SuperNova (Cu) X-ray Source'
_exptl_absorpt_coefficient_mu 2.395
_exptl_absorpt_correction_T_max 1.00000
_exptl_absorpt_correction_T_min 0.12765
_exptl_absorpt_correction_type multi-scan
_exptl_absorpt_process_details
;
CrysAlisPro 1.171.38.43f (Rigaku Oxford Diffraction, 2015)
Empirical absorption correction using spherical harmonics,
 implemented in SCALE3 ABSPACK scaling algorithm.
;
_exptl_crystal_colour 'light colourless'
_exptl_crystal_density_diffrn 1.258
_exptl_crystal_description block
_exptl_crystal_F_000 436
_exptl_crystal_size_max 0.16
_exptl_crystal_size_mid 0.12
_exptl_crystal_size_min 0.11
_refine_diff_density_max 0.479
_refine_diff_density_min -0.640
_refine_diff_density_rms 0.135
_refine_ls_abs_structure_details
;
 Classical Flack method preferred over Parsons because s.u. lower.
;
_refine_ls_abs_structure_Flack 0.01(3)
_refine_ls_extinction_method none
_refine_ls_goodness_of_fit_ref 1.068
_refine_ls_hydrogen_treatment mixed
_refine_ls_matrix_type full
_refine_ls_number_parameters 256
_refine_ls_number_reflns 3975
_refine_ls_number_restraints 1
_refine_ls_restrained_S_all 1.068
_refine_ls_R_factor_all 0.0697
_refine_ls_R_factor_gt 0.0688
_refine_ls_shift/su_max 0.000
_refine_ls_shift/su_mean 0.000
_refine_ls_structure_factor_coef Fsqd
_refine_ls_weighting_details 'w=1/[\s^2^(Fo^2^)+(0.1429P)^2^] where P=(Fo^2^+2Fc^2^)/3'
_refine_ls_weighting_scheme calc
_refine_ls_wR_factor_gt 0.1780
_refine_ls_wR_factor_ref 0.1796
_reflns_Friedel_coverage 0.721
_reflns_Friedel_fraction_full 0.886
_reflns_Friedel_fraction_max 0.834
_reflns_number_gt 3877
_reflns_number_total 3975
_reflns_threshold_expression 'I > 2\s(I)'
_cod_data_source_file d5ob01028d2.cif
_cod_data_source_block ljt-4-4
_cod_depositor_comments 'Adding full bibliography for 7160633--7160635.cif.'
_cod_database_code 7160633
_shelx_shelxl_version_number 2018/3
_chemical_oxdiff_formula 'C H O N S'
_shelx_space_group_comment
;
The symmetry employed for this shelxl refinement is uniquely defined
by the following loop, which should always be used as a source of
symmetry information in preference to the above space-group names.
They are only intended as comments.
;
_shelx_estimated_absorpt_t_max 0.779
_shelx_estimated_absorpt_t_min 0.701
_olex2_refinement_description
;
1. Fixed Uiso
 At 1.2 times of:
  All C(H) groups, All C(H,H) groups
 At 1.5 times of:
  All C(H,H,H) groups
2.a Ternary CH refined with riding coordinates:
 C5(H5), C9(H9), C12(H12)
2.b Secondary CH2 refined with riding coordinates:
 C1(H1A,H1B), C2(H2A,H2B), C3(H3A,H3B), C6(H6A,H6B), C7(H7A,H7B)
2.c Aromatic/amide H refined with riding coordinates:
 C14(H14), C16(H16), C17(H17)
2.d Idealised Me refined as rotating group:
 C11(H11A,H11B,H11C), C19(H19A,H19B,H19C), C20(H20A,H20B,H20C), C21(H21A,H21B,
 H21C)
;
_olex2_submission_special_instructions 'No special instructions were received'
_oxdiff_exptl_absorpt_empirical_details
;
Empirical correction (ABSPACK) includes:
- Absorption correction using spherical harmonics
- Frame scaling
- Detector area scaling
;
_oxdiff_exptl_absorpt_empirical_full_max 4.336
_oxdiff_exptl_absorpt_empirical_full_min 0.499

loop_
_space_group_symop_operation_xyz
'x, y, z'
'-x, y+1/2, -z'

loop_
_atom_site_label
_atom_site_type_symbol
_atom_site_fract_x
_atom_site_fract_y
_atom_site_fract_z
_atom_site_U_iso_or_equiv
_atom_site_adp_type
_atom_site_occupancy
_atom_site_site_symmetry_order
_atom_site_calc_flag
_atom_site_refinement_flags_posn
_atom_site_refinement_flags_adp
_atom_site_refinement_flags_occupancy
_atom_site_disorder_assembly
_atom_site_disorder_group
S1 S 1.09193(15) 0.24888(13) 0.33025(6) 0.0322(3) Uani 1 1 d . . . . .
S2 S 0.70594(18) 0.18746(15) 0.37972(6) 0.0386(4) Uani 1 1 d . . . . .
O1 O 0.8194(4) 0.4502(4) 0.30608(14) 0.0251(6) Uani 1 1 d . . . . .
O2 O 0.8594(5) 0.7838(5) 0.46912(15) 0.0351(8) Uani 1 1 d . . . . .
O3 O 0.3306(5) 0.6545(5) 0.38239(17) 0.0341(8) Uani 1 1 d . . . . .
C1 C 0.3493(7) 0.4466(8) 0.2049(2) 0.0371(11) Uani 1 1 d . . . . .
H1A H 0.412630 0.342876 0.227095 0.045 Uiso 1 1 calc R U . . .
H1B H 0.267540 0.501321 0.236261 0.045 Uiso 1 1 calc R U . . .
C2 C 0.2231(9) 0.3855(11) 0.1430(3) 0.058(2) Uani 1 1 d . . . . .
H2A H 0.301937 0.320640 0.113249 0.070 Uiso 1 1 calc R U . . .
H2B H 0.123379 0.304366 0.156288 0.070 Uiso 1 1 calc R U . . .
C3 C 0.1282(8) 0.5430(12) 0.1060(3) 0.060(2) Uani 1 1 d . . . . .
H3A H 0.048515 0.499418 0.066171 0.072 Uiso 1 1 calc R U . . .
H3B H 0.041849 0.600814 0.135112 0.072 Uiso 1 1 calc R U . . .
C4 C 0.2667(7) 0.6794(11) 0.0843(2) 0.0475(15) Uani 1 1 d . . . . .
C5 C 0.4040(6) 0.7333(8) 0.1463(2) 0.0325(10) Uani 1 1 d . . . . .
H5 H 0.318867 0.790855 0.176634 0.039 Uiso 1 1 calc R U . . .
C6 C 0.5477(8) 0.8768(8) 0.1323(2) 0.0397(12) Uani 1 1 d . . . . .
H6A H 0.642254 0.827182 0.104374 0.048 Uiso 1 1 calc R U . . .
H6B H 0.479209 0.973442 0.107114 0.048 Uiso 1 1 calc R U . . .
C7 C 0.6527(8) 0.9512(7) 0.1960(2) 0.0384(11) Uani 1 1 d . . . . .
H7A H 0.753670 1.033682 0.184840 0.046 Uiso 1 1 calc R U . . .
H7B H 0.561798 1.016937 0.221099 0.046 Uiso 1 1 calc R U . . .
C8 C 0.7416(6) 0.8026(6) 0.23834(19) 0.0249(8) Uani 1 1 d . . . . .
C9 C 0.5922(5) 0.6691(6) 0.25479(18) 0.0204(7) Uani 1 1 d . . . . .
H9 H 0.485780 0.743120 0.268937 0.024 Uiso 1 1 calc R U . . .
C10 C 0.5027(6) 0.5794(6) 0.18872(19) 0.0234(8) Uani 1 1 d . . . . .
C11 C 0.6587(6) 0.4817(7) 0.1549(2) 0.0322(10) Uani 1 1 d . . . . .
H11A H 0.740651 0.567600 0.135345 0.048 Uiso 1 1 calc R U . . .
H11B H 0.598454 0.404732 0.119962 0.048 Uiso 1 1 calc R U . . .
H11C H 0.736209 0.410762 0.188022 0.048 Uiso 1 1 calc R U . . .
C12 C 0.6445(6) 0.5473(6) 0.31430(19) 0.0217(8) Uani 1 1 d . . . . .
H12 H 0.538405 0.460229 0.316210 0.026 Uiso 1 1 calc R U . . .
C13 C 0.6662(6) 0.6477(5) 0.37919(19) 0.0219(8) Uani 1 1 d . . . . .
C14 C 0.8372(6) 0.6905(6) 0.4110(2) 0.0268(9) Uani 1 1 d . . . . .
H14 H 0.948996 0.653898 0.392065 0.032 Uiso 1 1 calc R U . . .
C15 C 0.4904(6) 0.6961(6) 0.40815(19) 0.0258(9) Uani 1 1 d . . . . .
C16 C 0.5245(8) 0.7955(7) 0.4694(2) 0.0341(11) Uani 1 1 d . . . . .
H16 H 0.418656 0.833073 0.491532 0.041 Uiso 1 1 calc R U . . .
C17 C 0.7005(8) 0.8352(7) 0.4952(2) 0.0368(11) Uani 1 1 d . . . . .
H17 H 0.714762 0.904254 0.534553 0.044 Uiso 1 1 calc R U . . .
C18 C 0.8545(6) 0.2997(5) 0.3391(2) 0.0238(8) Uani 1 1 d . . . . .
C19 C 1.1336(8) 0.0518(7) 0.3775(3) 0.0382(11) Uani 1 1 d . . . . .
H19A H 1.045680 -0.040244 0.359142 0.057 Uiso 1 1 calc R U . . .
H19B H 1.112250 0.074216 0.423839 0.057 Uiso 1 1 calc R U . . .
H19C H 1.265923 0.012975 0.375311 0.057 Uiso 1 1 calc R U . . .
C20 C 0.1482(11) 0.8419(15) 0.0597(3) 0.073(3) Uani 1 1 d . . . . .
H20A H 0.088208 0.893678 0.096784 0.110 Uiso 1 1 calc R U . . .
H20B H 0.048867 0.806273 0.024675 0.110 Uiso 1 1 calc R U . . .
H20C H 0.232380 0.929066 0.041865 0.110 Uiso 1 1 calc R U . . .
C21 C 0.3684(9) 0.6091(13) 0.0256(3) 0.0588(19) Uani 1 1 d . . . . .
H21A H 0.463623 0.695166 0.014045 0.088 Uiso 1 1 calc R U . . .
H21B H 0.274044 0.589941 -0.012894 0.088 Uiso 1 1 calc R U . . .
H21C H 0.432249 0.497575 0.038215 0.088 Uiso 1 1 calc R U . . .
C22 C 0.9300(7) 0.7925(7) 0.2524(2) 0.0306(10) Uani 1 1 d . . . . .
H22A H 1.022(7) 0.875(8) 0.240(3) 0.024(13) Uiso 1 1 d . . . . .
H22B H 0.996(9) 0.685(10) 0.277(3) 0.043(17) Uiso 1 1 d . . . . .

loop_
_atom_site_aniso_label
_atom_site_aniso_U_11
_atom_site_aniso_U_22
_atom_site_aniso_U_33
_atom_site_aniso_U_23
_atom_site_aniso_U_13
_atom_site_aniso_U_12
S1 0.0319(5) 0.0253(6) 0.0397(6) 0.0088(4) 0.0054(4) 0.0050(4)
S2 0.0478(7) 0.0290(6) 0.0424(7) 0.0141(5) 0.0208(5) 0.0041(5)
O1 0.0320(15) 0.0210(14) 0.0239(13) 0.0066(12) 0.0102(11) 0.0068(11)
O2 0.0489(19) 0.0367(19) 0.0183(14) -0.0007(14) -0.0033(13) 0.0020(15)
O3 0.0319(16) 0.0365(18) 0.0356(16) -0.0003(14) 0.0121(13) 0.0011(14)
C1 0.033(2) 0.049(3) 0.030(2) -0.008(2) 0.0104(17) -0.015(2)
C2 0.046(3) 0.088(5) 0.043(3) -0.024(3) 0.014(3) -0.039(3)
C3 0.032(2) 0.115(6) 0.032(3) -0.020(3) 0.002(2) -0.011(3)
C4 0.035(2) 0.087(5) 0.020(2) -0.009(3) -0.0012(18) 0.007(3)
C5 0.031(2) 0.052(3) 0.0150(16) -0.0005(19) 0.0053(15) 0.008(2)
C6 0.056(3) 0.042(3) 0.020(2) 0.012(2) -0.003(2) 0.004(2)
C7 0.059(3) 0.030(2) 0.026(2) 0.009(2) 0.003(2) 0.002(2)
C8 0.038(2) 0.0211(19) 0.0158(18) 0.0011(15) 0.0032(15) -0.0016(16)
C9 0.0251(18) 0.0218(18) 0.0149(16) -0.0003(15) 0.0047(13) 0.0022(15)
C10 0.0218(18) 0.031(2) 0.0177(17) -0.0044(16) 0.0052(14) -0.0018(15)
C11 0.029(2) 0.041(3) 0.027(2) -0.012(2) 0.0079(17) 0.0020(18)
C12 0.0270(19) 0.0208(18) 0.0185(18) 0.0014(15) 0.0077(14) 0.0028(15)
C13 0.032(2) 0.0185(18) 0.0154(17) 0.0054(14) 0.0055(15) 0.0046(15)
C14 0.036(2) 0.027(2) 0.0168(17) 0.0025(17) 0.0025(15) 0.0020(17)
C15 0.040(2) 0.0208(18) 0.0185(17) 0.0059(16) 0.0112(15) 0.0049(16)
C16 0.051(3) 0.034(3) 0.020(2) 0.0046(18) 0.0146(18) 0.012(2)
C17 0.059(3) 0.034(2) 0.0167(19) 0.0001(18) 0.0032(19) 0.011(2)
C18 0.037(2) 0.0201(19) 0.0140(16) -0.0012(15) 0.0007(15) 0.0035(16)
C19 0.050(3) 0.025(2) 0.038(3) 0.005(2) -0.003(2) 0.007(2)
C20 0.061(4) 0.123(8) 0.032(3) 0.001(4) -0.012(3) 0.035(4)
C21 0.053(3) 0.106(6) 0.017(2) -0.016(3) 0.004(2) -0.006(4)
C22 0.036(2) 0.031(2) 0.025(2) -0.0007(18) 0.0054(18) -0.0090(18)

loop_
_atom_type_symbol
_atom_type_description
_atom_type_scat_dispersion_real
_atom_type_scat_dispersion_imag
_atom_type_scat_source
C C 0.0181 0.0091 'International Tables Vol C Tables 4.2.6.8 and 6.1.1.4'
H H 0.0000 0.0000 'International Tables Vol C Tables 4.2.6.8 and 6.1.1.4'
O O 0.0492 0.0322 'International Tables Vol C Tables 4.2.6.8 and 6.1.1.4'
S S 0.3331 0.5567 'International Tables Vol C Tables 4.2.6.8 and 6.1.1.4'

loop_
_geom_angle_atom_site_label_1
_geom_angle_atom_site_label_2
_geom_angle_atom_site_label_3
_geom_angle
_geom_angle_site_symmetry_1
_geom_angle_site_symmetry_3
_geom_angle_publ_flag
C18 S1 C19 103.8(2) . . ?
C18 O1 C12 119.5(3) . . ?
C17 O2 C14 117.5(4) . . ?
H1A C1 H1B 107.8 . . ?
C2 C1 H1A 109.0 . . ?
C2 C1 H1B 109.0 . . ?
C2 C1 C10 112.8(4) . . ?
C10 C1 H1A 109.0 . . ?
C10 C1 H1B 109.0 . . ?
C1 C2 H2A 109.5 . . ?
C1 C2 H2B 109.5 . . ?
H2A C2 H2B 108.1 . . ?
C3 C2 C1 110.5(6) . . ?
C3 C2 H2A 109.5 . . ?
C3 C2 H2B 109.5 . . ?
C2 C3 H3A 108.6 . . ?
C2 C3 H3B 108.6 . . ?
H3A C3 H3B 107.6 . . ?
C4 C3 C2 114.6(5) . . ?
C4 C3 H3A 108.6 . . ?
C4 C3 H3B 108.6 . . ?
C3 C4 C5 108.1(4) . . ?
C3 C4 C20 107.4(6) . . ?
C3 C4 C21 110.4(6) . . ?
C20 C4 C5 108.6(6) . . ?
C20 C4 C21 107.7(5) . . ?
C21 C4 C5 114.4(4) . . ?
C4 C5 H5 104.4 . . ?
C4 C5 C10 116.6(5) . . ?
C6 C5 C4 113.9(4) . . ?
C6 C5 H5 104.4 . . ?
C6 C5 C10 111.6(4) . . ?
C10 C5 H5 104.4 . . ?
C5 C6 H6A 109.2 . . ?
C5 C6 H6B 109.2 . . ?
H6A C6 H6B 107.9 . . ?
C7 C6 C5 112.3(4) . . ?
C7 C6 H6A 109.2 . . ?
C7 C6 H6B 109.2 . . ?
C6 C7 H7A 109.7 . . ?
C6 C7 H7B 109.7 . . ?
H7A C7 H7B 108.2 . . ?
C8 C7 C6 109.7(4) . . ?
C8 C7 H7A 109.7 . . ?
C8 C7 H7B 109.7 . . ?
C7 C8 C9 111.5(4) . . ?
C22 C8 C7 120.6(4) . . ?
C22 C8 C9 127.6(4) . . ?
C8 C9 H9 103.9 . . ?
C8 C9 C10 109.1(3) . . ?
C8 C9 C12 117.3(3) . . ?
C10 C9 H9 103.9 . . ?
C12 C9 H9 103.9 . . ?
C12 C9 C10 116.7(4) . . ?
C1 C10 C5 109.0(4) . . ?
C1 C10 C9 109.4(3) . . ?
C1 C10 C11 109.0(4) . . ?
C5 C10 C9 104.9(4) . . ?
C11 C10 C5 114.3(3) . . ?
C11 C10 C9 110.2(3) . . ?
C10 C11 H11A 109.5 . . ?
C10 C11 H11B 109.5 . . ?
C10 C11 H11C 109.5 . . ?
H11A C11 H11B 109.5 . . ?
H11A C11 H11C 109.5 . . ?
H11B C11 H11C 109.5 . . ?
O1 C12 C9 110.7(3) . . ?
O1 C12 H12 108.0 . . ?
O1 C12 C13 110.0(3) . . ?
C9 C12 H12 108.0 . . ?
C13 C12 C9 111.9(3) . . ?
C13 C12 H12 108.0 . . ?
C14 C13 C12 123.0(4) . . ?
C14 C13 C15 119.7(4) . . ?
C15 C13 C12 117.3(4) . . ?
O2 C14 H14 118.1 . . ?
C13 C14 O2 123.7(4) . . ?
C13 C14 H14 118.1 . . ?
O3 C15 C13 122.4(4) . . ?
O3 C15 C16 124.1(4) . . ?
C16 C15 C13 113.5(4) . . ?
C15 C16 H16 119.3 . . ?
C17 C16 C15 121.4(4) . . ?
C17 C16 H16 119.3 . . ?
O2 C17 H17 118.0 . . ?
C16 C17 O2 124.0(4) . . ?
C16 C17 H17 118.0 . . ?
S2 C18 S1 127.2(3) . . ?
O1 C18 S1 105.6(3) . . ?
O1 C18 S2 127.1(3) . . ?
S1 C19 H19A 109.5 . . ?
S1 C19 H19B 109.5 . . ?
S1 C19 H19C 109.5 . . ?
H19A C19 H19B 109.5 . . ?
H19A C19 H19C 109.5 . . ?
H19B C19 H19C 109.5 . . ?
C4 C20 H20A 109.5 . . ?
C4 C20 H20B 109.5 . . ?
C4 C20 H20C 109.5 . . ?
H20A C20 H20B 109.5 . . ?
H20A C20 H20C 109.5 . . ?
H20B C20 H20C 109.5 . . ?
C4 C21 H21A 109.5 . . ?
C4 C21 H21B 109.5 . . ?
C4 C21 H21C 109.5 . . ?
H21A C21 H21B 109.5 . . ?
H21A C21 H21C 109.5 . . ?
H21B C21 H21C 109.5 . . ?
C8 C22 H22A 126(3) . . ?
C8 C22 H22B 122(4) . . ?
H22A C22 H22B 111(5) . . ?

loop_
_geom_bond_atom_site_label_1
_geom_bond_atom_site_label_2
_geom_bond_distance
_geom_bond_site_symmetry_2
_geom_bond_publ_flag
S1 C18 1.739(4) . ?
S1 C19 1.784(5) . ?
S2 C18 1.633(4) . ?
O1 C12 1.457(5) . ?
O1 C18 1.334(5) . ?
O2 C14 1.367(5) . ?
O2 C17 1.340(6) . ?
O3 C15 1.230(6) . ?
C1 H1A 0.9900 . ?
C1 H1B 0.9900 . ?
C1 C2 1.529(7) . ?
C1 C10 1.535(6) . ?
C2 H2A 0.9900 . ?
C2 H2B 0.9900 . ?
C2 C3 1.528(12) . ?
C3 H3A 0.9900 . ?
C3 H3B 0.9900 . ?
C3 C4 1.516(11) . ?
C4 C5 1.556(6) . ?
C4 C20 1.543(11) . ?
C4 C21 1.543(7) . ?
C5 H5 1.0000 . ?
C5 C6 1.531(8) . ?
C5 C10 1.569(6) . ?
C6 H6A 0.9900 . ?
C6 H6B 0.9900 . ?
C6 C7 1.526(7) . ?
C7 H7A 0.9900 . ?
C7 H7B 0.9900 . ?
C7 C8 1.512(6) . ?
C8 C9 1.520(6) . ?
C8 C22 1.328(7) . ?
C9 H9 1.0000 . ?
C9 C10 1.573(5) . ?
C9 C12 1.532(5) . ?
C10 C11 1.540(6) . ?
C11 H11A 0.9800 . ?
C11 H11B 0.9800 . ?
C11 H11C 0.9800 . ?
C12 H12 1.0000 . ?
C12 C13 1.512(6) . ?
C13 C14 1.343(6) . ?
C13 C15 1.467(6) . ?
C14 H14 0.9500 . ?
C15 C16 1.450(6) . ?
C16 H16 0.9500 . ?
C16 C17 1.326(8) . ?
C17 H17 0.9500 . ?
C19 H19A 0.9800 . ?
C19 H19B 0.9800 . ?
C19 H19C 0.9800 . ?
C20 H20A 0.9800 . ?
C20 H20B 0.9800 . ?
C20 H20C 0.9800 . ?
C21 H21A 0.9800 . ?
C21 H21B 0.9800 . ?
C21 H21C 0.9800 . ?
C22 H22A 0.95(6) . ?
C22 H22B 1.04(7) . ?

loop_
_geom_torsion_atom_site_label_1
_geom_torsion_atom_site_label_2
_geom_torsion_atom_site_label_3
_geom_torsion_atom_site_label_4
_geom_torsion
_geom_torsion_site_symmetry_1
_geom_torsion_site_symmetry_2
_geom_torsion_site_symmetry_3
_geom_torsion_site_symmetry_4
_geom_torsion_publ_flag
O1 C12 C13 C14 21.7(6) . . . . ?
O1 C12 C13 C15 -157.2(3) . . . . ?
O3 C15 C16 C17 179.3(5) . . . . ?
C1 C2 C3 C4 57.9(6) . . . . ?
C2 C1 C10 C5 52.3(6) . . . . ?
C2 C1 C10 C9 166.5(5) . . . . ?
C2 C1 C10 C11 -73.0(6) . . . . ?
C2 C3 C4 C5 -52.9(7) . . . . ?
C2 C3 C4 C20 -170.0(5) . . . . ?
C2 C3 C4 C21 72.9(6) . . . . ?
C3 C4 C5 C6 -177.7(5) . . . . ?
C3 C4 C5 C10 50.1(6) . . . . ?
C4 C5 C6 C7 168.9(5) . . . . ?
C4 C5 C10 C1 -50.5(4) . . . . ?
C4 C5 C10 C9 -167.6(3) . . . . ?
C4 C5 C10 C11 71.6(5) . . . . ?
C5 C6 C7 C8 53.2(6) . . . . ?
C6 C5 C10 C1 176.3(4) . . . . ?
C6 C5 C10 C9 59.1(4) . . . . ?
C6 C5 C10 C11 -61.6(5) . . . . ?
C6 C7 C8 C9 -57.5(5) . . . . ?
C6 C7 C8 C22 117.4(5) . . . . ?
C7 C8 C9 C10 64.1(4) . . . . ?
C7 C8 C9 C12 -160.4(4) . . . . ?
C8 C9 C10 C1 -179.1(4) . . . . ?
C8 C9 C10 C5 -62.3(4) . . . . ?
C8 C9 C10 C11 61.2(5) . . . . ?
C8 C9 C12 O1 -56.5(5) . . . . ?
C8 C9 C12 C13 66.6(4) . . . . ?
C9 C12 C13 C14 -101.7(5) . . . . ?
C9 C12 C13 C15 79.3(4) . . . . ?
C10 C1 C2 C3 -56.8(6) . . . . ?
C10 C5 C6 C7 -56.6(6) . . . . ?
C10 C9 C12 O1 75.7(4) . . . . ?
C10 C9 C12 C13 -161.2(3) . . . . ?
C12 O1 C18 S1 -168.1(3) . . . . ?
C12 O1 C18 S2 11.6(5) . . . . ?
C12 C9 C10 C1 45.1(5) . . . . ?
C12 C9 C10 C5 161.8(3) . . . . ?
C12 C9 C10 C11 -74.7(4) . . . . ?
C12 C13 C14 O2 178.8(4) . . . . ?
C12 C13 C15 O3 1.7(6) . . . . ?
C12 C13 C15 C16 -178.6(4) . . . . ?
C13 C15 C16 C17 -0.3(6) . . . . ?
C14 O2 C17 C16 2.6(7) . . . . ?
C14 C13 C15 O3 -177.2(4) . . . . ?
C14 C13 C15 C16 2.4(6) . . . . ?
C15 C13 C14 O2 -2.3(7) . . . . ?
C15 C16 C17 O2 -2.2(8) . . . . ?
C17 O2 C14 C13 -0.2(6) . . . . ?
C18 O1 C12 C9 -157.7(3) . . . . ?
C18 O1 C12 C13 78.1(4) . . . . ?
C19 S1 C18 S2 -1.6(4) . . . . ?
C19 S1 C18 O1 178.1(3) . . . . ?
C20 C4 C5 C6 -61.4(6) . . . . ?
C20 C4 C5 C10 166.4(5) . . . . ?
C21 C4 C5 C6 59.0(8) . . . . ?
C21 C4 C5 C10 -73.2(7) . . . . ?
C22 C8 C9 C10 -110.3(5) . . . . ?
C22 C8 C9 C12 25.2(6) . . . . ?
